data_2102756
loop_
_publ_author_name
'Wardell, Solange M. S. V.'
'de Souza, Marcus V. N.'
'Wardell, James L.'
'Low, John N.'
'Glidewell, Christopher'

_publ_section_title
;
 Three isomeric 1-(2-chloronicotinoyl)-2-(nitrophenyl)hydrazines,
 including three polymorphs of
 1-(2-chloronicotinoyl)-2-(2-nitrophenyl)hydrazine: hydrogen-bonded
 supramolecular structures in two and three dimensions
;
_journal_coeditor_code WS5049
_journal_issue 1
_journal_name_full 'Acta Crystallographica Section B'
_journal_page_first 101
_journal_page_last 110
_journal_paper_doi 10.1107/S0108768106041358
_journal_volume 63
_journal_year 2007
_chemical_formula_moiety 'C12 H9 Cl N4 O3'
_chemical_formula_sum 'C12 H9 Cl N4 O3'
_chemical_formula_weight 292.68
_chemical_name_systematic
;
1-(2-chloronicotinoyl)-2-(2-nitrophenyl)hydrazine, Cc polymorph
;
_space_group_IT_number 9
_symmetry_cell_setting monoclinic
_symmetry_space_group_name_Hall 'C -2yc'
_symmetry_space_group_name_H-M 'C 1 c 1'
_atom_sites_solution_hydrogens geom
_atom_sites_solution_primary direct
_atom_sites_solution_secondary difmap
_cell_angle_alpha 90.00
_cell_angle_beta 97.636(4)
_cell_angle_gamma 90.00
_cell_formula_units_Z 4
_cell_length_a 4.8443(2)
_cell_length_b 22.7344(16)
_cell_length_c 11.4216(8)
_cell_measurement_reflns_used 2572
_cell_measurement_temperature 120(2)
_cell_measurement_theta_max 27.53
_cell_measurement_theta_min 3.60
_cell_volume 1246.73(13)
_computing_cell_refinement 'DENZO (Otwinowski & Minor, 1997) & COLLECT'
_computing_data_collection 'COLLECT (Hooft, 1999)'
_computing_data_reduction 'DENZO & COLLECT'
_computing_molecular_graphics 'PLATON (Spek, 2003)'
_computing_publication_material 'SHELXL-97 and PRPKAPPA (Ferguson, 1999)'
_computing_structure_refinement 'OSCAIL and SHELXL-97 (Sheldrick, 1997)'
_computing_structure_solution 'OSCAIL (McArdle, 2003) and SHELXS-97 (Sheldrick, 1997)'
_diffrn_ambient_temperature 120(2)
_diffrn_detector_area_resol_mean 9.091
_diffrn_measured_fraction_theta_full 0.992
_diffrn_measured_fraction_theta_max 0.992
_diffrn_measurement_device_type 'Bruker-Nonius 95mm CCD camera on \k goniostat'
_diffrn_measurement_method '\f & \w scans'
_diffrn_radiation_monochromator graphite
_diffrn_radiation_source 'Bruker-Nonius FR591 rotating anode'
_diffrn_radiation_type 'Mo K\a'
_diffrn_radiation_wavelength 0.71073
_diffrn_reflns_av_R_equivalents 0.0293
_diffrn_reflns_av_sigmaI/netI 0.0478
_diffrn_reflns_limit_h_max 6
_diffrn_reflns_limit_h_min -6
_diffrn_reflns_limit_k_max 29
_diffrn_reflns_limit_k_min -29
_diffrn_reflns_limit_l_max 14
_diffrn_reflns_limit_l_min -14
_diffrn_reflns_number 5777
_diffrn_reflns_theta_full 27.53
_diffrn_reflns_theta_max 27.53
_diffrn_reflns_theta_min 3.60
_diffrn_standards_decay_% 0
_exptl_absorpt_coefficient_mu 0.320
_exptl_absorpt_correction_T_max 0.975
_exptl_absorpt_correction_T_min 0.807
_exptl_absorpt_correction_type multi-scan
_exptl_absorpt_process_details 'SADABS 2.10 (Sheldrick,2003)'
_exptl_crystal_colour yellow
_exptl_crystal_density_diffrn 1.559
_exptl_crystal_density_method 'not measured'
_exptl_crystal_description lath
_exptl_crystal_F_000 600
_exptl_crystal_size_max 0.70
_exptl_crystal_size_mid 0.18
_exptl_crystal_size_min 0.08
_refine_diff_density_max 0.188
_refine_diff_density_min -0.233
_refine_ls_abs_structure_details 'Flack (1983), 1126 Friedel pairs'
_refine_ls_abs_structure_Flack -0.05(5)
_refine_ls_extinction_method none
_refine_ls_goodness_of_fit_ref 1.062
_refine_ls_hydrogen_treatment constr
_refine_ls_matrix_type full
_refine_ls_number_parameters 181
_refine_ls_number_reflns 2572
_refine_ls_number_restraints 2
_refine_ls_restrained_S_all 1.062
_refine_ls_R_factor_all 0.0443
_refine_ls_R_factor_gt 0.0337
_refine_ls_shift/su_max 0.000
_refine_ls_shift/su_mean 0.000
_refine_ls_structure_factor_coef Fsqd
_refine_ls_weighting_details 'w=1/[\s^2^(Fo^2^)+(0.0337P)^2^+0.2325P] where P=(Fo^2^+2Fc^2^)/3'
_refine_ls_weighting_scheme calc
_refine_ls_wR_factor_gt 0.0706
_refine_ls_wR_factor_ref 0.0753
_reflns_number_gt 2254
_reflns_number_total 2572
_reflns_threshold_expression I>2\s(I)
_cod_data_source_file ws5049.cif
_cod_data_source_block Ia
_cod_depositor_comments
;
The following automatic conversions were performed:
'_exptl_absorpt_correction_type' value 'Multi-scan' changed to
'multi-scan' according to
'/home/saulius/struct/CIF-dictionaries/cif_core.dic' dictionary named
'cif_core.dic' version 2.4.1 from 2010-06-29.

Automatic conversion script
Id: cif_fix_enum 1527 2010-12-29 10:47:43Z saulius 

The following automatic conversions were performed:

'_exptl_absorpt_correction_type' value 'Multi-scan' changed to
'multi-scan' according to
/home/saulius/struct/CIF-dictionaries/cif_core.dic dictionary named
'cif_core.dic' version 2.4.1 from 2010-06-29.

Automatic conversion script
Id: cif_fix_values 1715 2011-07-08 13:25:40Z adriana 
;
_cod_original_sg_symbol_H-M 'C c'
_cod_database_code 2102756

loop_
_symmetry_equiv_pos_as_xyz
'x, y, z'
'x, -y, z+1/2'
'x+1/2, y+1/2, z'
'x+1/2, -y+1/2, z+1/2'

loop_
_atom_site_type_symbol
_atom_site_label
_atom_site_fract_x
_atom_site_fract_y
_atom_site_fract_z
_atom_site_U_iso_or_equiv
_atom_site_adp_type
_atom_site_calc_flag
_atom_site_refinement_flags
_atom_site_occupancy
N N11 0.2784(4) 0.78250(8) 0.40257(16) 0.0217(4) Uani d . 1
C C12 0.3022(4) 0.73489(10) 0.33856(19) 0.0185(5) Uani d . 1
Cl Cl1 0.55410(9) 0.68490(2) 0.39825(5) 0.02722(15) Uani d . 1
C C13 0.1364(4) 0.72155(9) 0.23236(19) 0.0170(5) Uani d . 1
C C14 -0.0720(4) 0.76181(9) 0.1932(2) 0.0193(5) Uani d . 1
C C15 -0.1010(4) 0.81218(9) 0.2583(2) 0.0214(5) Uani d . 1
C C16 0.0790(5) 0.82094(10) 0.3617(2) 0.0217(5) Uani d . 1
C C17 0.1870(4) 0.66923(10) 0.1604(2) 0.0191(5) Uani d . 1
O O1 0.4118(3) 0.65931(7) 0.12634(16) 0.0279(4) Uani d . 1
N N17 -0.0342(3) 0.63411(7) 0.13181(17) 0.0177(4) Uani d . 1
N N21 -0.0142(3) 0.59205(8) 0.04340(16) 0.0186(4) Uani d . 1
N N22 0.2300(4) 0.49879(8) -0.08622(18) 0.0209(4) Uani d . 1
C C21 -0.0538(4) 0.53349(9) 0.0680(2) 0.0162(4) Uani d . 1
C C22 0.0504(4) 0.48754(9) 0.00326(19) 0.0168(5) Uani d . 1
O O2 0.2895(3) 0.55016(7) -0.10875(16) 0.0300(4) Uani d . 1
O O3 0.3197(3) 0.45690(7) -0.13775(15) 0.0315(4) Uani d . 1
C C23 -0.0102(4) 0.42893(10) 0.0239(2) 0.0217(5) Uani d . 1
C C24 -0.1722(4) 0.41480(10) 0.1096(2) 0.0231(5) Uani d . 1
C C25 -0.2766(4) 0.45942(10) 0.1751(2) 0.0223(5) Uani d . 1
C C26 -0.2189(4) 0.51746(10) 0.1551(2) 0.0200(5) Uani d . 1
H H14 -0.1934 0.7547 0.1222 0.025 Uiso calc R 1
H H15 -0.2416 0.8402 0.2327 0.028 Uiso calc R 1
H H16 0.0601 0.8558 0.4056 0.028 Uiso calc R 1
H H17 -0.1987 0.6465 0.1355 0.021 Uiso d R 1
H H21 0.1095 0.5977 0.0010 0.022 Uiso d R 1
H H23 0.0605 0.3987 -0.0214 0.028 Uiso calc R 1
H H24 -0.2131 0.3748 0.1242 0.030 Uiso calc R 1
H H25 -0.3889 0.4496 0.2344 0.029 Uiso calc R 1
H H26 -0.2917 0.5472 0.2008 0.026 Uiso calc R 1

loop_
_atom_site_aniso_label
_atom_site_aniso_U_11
_atom_site_aniso_U_22
_atom_site_aniso_U_33
_atom_site_aniso_U_12
_atom_site_aniso_U_13
_atom_site_aniso_U_23
N11 0.0236(9) 0.0232(11) 0.0181(11) 0.0011(8) 0.0024(7) 0.0012(8)
C12 0.0177(10) 0.0182(12) 0.0195(12) 0.0015(8) 0.0022(8) 0.0019(9)
Cl1 0.0276(3) 0.0266(3) 0.0262(3) 0.0082(2) -0.0012(2) 0.0024(3)
C13 0.0148(10) 0.0182(12) 0.0193(12) -0.0019(8) 0.0071(8) 0.0018(9)
C14 0.0169(10) 0.0208(12) 0.0209(12) -0.0013(8) 0.0049(8) 0.0006(9)
C15 0.0225(12) 0.0183(13) 0.0239(13) 0.0027(9) 0.0047(9) 0.0014(10)
C16 0.0235(12) 0.0209(12) 0.0215(13) 0.0004(9) 0.0058(10) -0.0022(9)
C17 0.0140(11) 0.0230(13) 0.0206(12) 0.0018(8) 0.0037(8) 0.0001(10)
O1 0.0150(8) 0.0349(10) 0.0352(10) -0.0013(7) 0.0084(6) -0.0123(8)
N17 0.0145(9) 0.0176(10) 0.0221(10) 0.0029(7) 0.0063(7) -0.0036(8)
N21 0.0218(9) 0.0167(9) 0.0190(10) -0.0017(7) 0.0087(7) -0.0011(8)
N22 0.0186(10) 0.0237(12) 0.0211(11) 0.0005(7) 0.0057(7) -0.0034(8)
C21 0.0119(10) 0.0183(11) 0.0177(11) 0.0000(8) -0.0009(8) 0.0001(9)
C22 0.0139(10) 0.0222(12) 0.0143(12) -0.0007(8) 0.0024(8) 0.0001(9)
O2 0.0378(9) 0.0229(9) 0.0337(11) -0.0093(7) 0.0208(8) -0.0041(8)
O3 0.0387(10) 0.0266(10) 0.0333(11) 0.0054(7) 0.0197(8) -0.0044(8)
C23 0.0207(11) 0.0204(12) 0.0236(13) -0.0001(9) 0.0011(9) -0.0036(10)
C24 0.0236(12) 0.0201(12) 0.0250(13) -0.0062(9) 0.0014(9) 0.0024(10)
C25 0.0213(11) 0.0258(14) 0.0209(13) -0.0050(9) 0.0067(9) 0.0019(10)
C26 0.0171(11) 0.0232(12) 0.0199(12) 0.0001(9) 0.0038(8) -0.0035(10)

loop_
_atom_type_symbol
_atom_type_description
_atom_type_scat_dispersion_real
_atom_type_scat_dispersion_imag
_atom_type_scat_source
C C 0.0033 0.0016 'International Tables Vol C Tables 4.2.6.8 and 6.1.1.4'
H H 0.0000 0.0000 'International Tables Vol C Tables 4.2.6.8 and 6.1.1.4'
N N 0.0061 0.0033 'International Tables Vol C Tables 4.2.6.8 and 6.1.1.4'
O O 0.0106 0.0060 'International Tables Vol C Tables 4.2.6.8 and 6.1.1.4'
Cl Cl 0.1484 0.1585 'International Tables Vol C Tables 4.2.6.8 and 6.1.1.4'

loop_
_geom_angle_atom_site_label_1
_geom_angle_atom_site_label_2
_geom_angle_atom_site_label_3
_geom_angle
_geom_angle_publ_flag
C12 N11 C16 116.99(19) no
N11 C12 C13 125.22(19) no
N11 C12 Cl1 115.29(16) no
C13 C12 Cl1 119.43(17) no
C14 C13 C12 116.5(2) no
C14 C13 C17 120.99(19) no
C12 C13 C17 122.46(19) no
C15 C14 C13 119.5(2) no
C15 C14 H14 120.2 no
C13 C14 H14 120.2 no
C14 C15 C16 118.7(2) no
C14 C15 H15 120.7 no
C16 C15 H15 120.7 no
N11 C16 C15 123.1(2) no
N11 C16 H16 118.4 no
C15 C16 H16 118.4 no
O1 C17 N17 121.9(2) no
O1 C17 C13 122.85(18) no
N17 C17 C13 115.21(17) no
C17 N17 N21 116.81(16) no
C17 N17 H17 121.0 no
N21 N17 H17 114.5 no
C21 N21 N17 119.10(17) no
C21 N21 H21 113.6 no
N17 N21 H21 116.0 no
O3 N22 O2 121.66(19) no
O3 N22 C22 118.96(18) no
O2 N22 C22 119.38(17) no
N21 C21 C26 120.16(19) no
N21 C21 C22 122.6(2) no
C26 C21 C22 117.11(19) no
C23 C22 C21 121.48(19) no
C23 C22 N22 116.61(18) no
C21 C22 N22 121.90(19) no
C24 C23 C22 119.9(2) no
C24 C23 H23 120.0 no
C22 C23 H23 120.0 no
C23 C24 C25 119.7(2) no
C23 C24 H24 120.2 no
C25 C24 H24 120.2 no
C26 C25 C24 120.8(2) no
C26 C25 H25 119.6 no
C24 C25 H25 119.6 no
C25 C26 C21 121.0(2) no
C25 C26 H26 119.5 no
C21 C26 H26 119.5 no

loop_
_geom_bond_atom_site_label_1
_geom_bond_atom_site_label_2
_geom_bond_distance
_geom_bond_publ_flag
N11 C12 1.320(3) no
N11 C16 1.340(3) no
C12 C13 1.396(3) no
C12 Cl1 1.739(2) no
C13 C14 1.392(3) no
C13 C17 1.485(3) no
C14 C15 1.383(3) no
C14 H14 0.95 no
C15 C16 1.386(3) no
C15 H15 0.95 no
C16 H16 0.95 no
C17 O1 1.225(2) no
C17 N17 1.341(3) no
N17 N21 1.403(2) no
N17 H17 0.85 no
N21 C21 1.379(3) no
N21 H21 0.83 no
N22 O3 1.229(2) no
N22 O2 1.238(2) no
N22 C22 1.450(3) no
C21 C26 1.404(3) no
C21 C22 1.411(3) no
C22 C23 1.391(3) no
C23 C24 1.372(3) no
C23 H23 0.95 no
C24 C25 1.395(3) no
C24 H24 0.95 no
C25 C26 1.374(3) no
C25 H25 0.95 no
C26 H26 0.95 no

loop_
_geom_hbond_atom_site_label_D
_geom_hbond_atom_site_label_H
_geom_hbond_atom_site_label_A
_geom_hbond_site_symmetry_A
_geom_hbond_distance_DH
_geom_hbond_distance_HA
_geom_hbond_distance_DA
_geom_hbond_angle_DHA
_geom_hbond_publ_flag
N17 H17 O1 1_455 0.85 1.90 2.737(2) 168 no
N21 H21 O2 . 0.83 1.95 2.602(2) 135 no
C16 H16 O2 4_465 0.95 2.50 3.285(3) 140 no
C25 H25 O2 2_465 0.95 2.53 3.455(3) 166 no

loop_
_geom_torsion_atom_site_label_1
_geom_torsion_atom_site_label_2
_geom_torsion_atom_site_label_3
_geom_torsion_atom_site_label_4
_geom_torsion
C16 N11 C12 C13 -0.1(3)
C16 N11 C12 Cl1 -177.43(16)
N11 C12 C13 C14 -0.9(3)
Cl1 C12 C13 C14 176.28(15)
N11 C12 C13 C17 175.6(2)
Cl1 C12 C13 C17 -7.2(3)
C12 C13 C14 C15 1.1(3)
C17 C13 C14 C15 -175.50(19)
C13 C14 C15 C16 -0.3(3)
C12 N11 C16 C15 1.0(3)
C14 C15 C16 N11 -0.9(3)
C14 C13 C17 O1 121.6(2)
C12 C13 C17 O1 -54.8(3)
C14 C13 C17 N17 -56.5(3)
C12 C13 C17 N17 127.1(2)
O1 C17 N17 N21 -11.8(3)
C13 C17 N17 N21 166.29(18)
C17 N17 N21 C21 123.8(2)
N17 N21 C21 C26 26.3(3)
N17 N21 C21 C22 -158.11(18)
N21 C21 C22 C23 -175.04(19)
C26 C21 C22 C23 0.7(3)
N21 C21 C22 N22 6.2(3)
C26 C21 C22 N22 -178.06(19)
O3 N22 C22 C23 -0.5(3)
O2 N22 C22 C23 179.55(19)
O3 N22 C22 C21 178.28(19)
O2 N22 C22 C21 -1.7(3)
C21 C22 C23 C24 -0.7(3)
N22 C22 C23 C24 178.12(19)
C22 C23 C24 C25 0.4(3)
C23 C24 C25 C26 -0.1(3)
C24 C25 C26 C21 0.1(3)
N21 C21 C26 C25 175.45(18)
C22 C21 C26 C25 -0.4(3)

loop_
_cod_related_entry_id
_cod_related_entry_database
_cod_related_entry_code
1 ChemSpider 21140001
